data_4108820
loop_
_publ_author_name
'Yasuhiro Ohki'
'Tsubasa Hatanaka'
'Kazuyuki Tatsumi'

_publ_section_title
;
 C-H Bond Activation of Heteroarenes Mediated by a Half-Sandwich Iron
 Complex of N-Heterocyclic Carbene
;
_journal_name_full 'Journal of the American Chemical Society'
_journal_page_first 17174
_journal_page_last 17186
_journal_paper_doi 10.1021/ja8063028
_journal_volume 130
_journal_year 2008
_chemical_formula_moiety 'C25 H38 Fe N2 S '
_chemical_formula_sum 'C25 H38 Fe N2 S'
_chemical_formula_weight 454.50
_space_group_IT_number 62
_symmetry_cell_setting orthorhombic
_symmetry_Int_Tables_number 62
_symmetry_space_group_name_Hall '-P 2ac 2n'
_symmetry_space_group_name_H-M 'P n m a'
_cell_angle_alpha 90.0000
_cell_angle_beta 90.0000
_cell_angle_gamma 90.0000
_cell_formula_units_Z 4
_cell_length_a 17.646(3)
_cell_length_b 14.218(3)
_cell_length_c 9.5866(16)
_cell_measurement_reflns_used 6142
_cell_measurement_temperature 173.1
_cell_measurement_theta_max 27.5
_cell_measurement_theta_min 3.4
_cell_volume 2405.2(8)
_computing_cell_refinement CrystalClear
_computing_data_collection CrystalClear
_computing_data_reduction CrystalStructure
_computing_publication_material 'CrystalStructure 3.8'
_computing_structure_refinement CRYSTALS
_computing_structure_solution SIR92
_diffrn_detector_area_resol_mean 7.31
_diffrn_measured_fraction_theta_full 0.994
_diffrn_measured_fraction_theta_max 0.994
_diffrn_measurement_device_type 'Rigaku Saturn'
_diffrn_measurement_method \w
_diffrn_radiation_type 'Mo K\a'
_diffrn_radiation_wavelength 0.71070
_diffrn_reflns_av_R_equivalents 0.035
_diffrn_reflns_limit_h_max 22
_diffrn_reflns_limit_h_min -22
_diffrn_reflns_limit_k_max 18
_diffrn_reflns_limit_k_min -15
_diffrn_reflns_limit_l_max 11
_diffrn_reflns_limit_l_min -12
_diffrn_reflns_number 18614
_diffrn_reflns_theta_full 27.47
_diffrn_reflns_theta_max 27.47
_exptl_absorpt_coefficient_mu 0.727
_exptl_absorpt_correction_T_max 0.978
_exptl_absorpt_correction_T_min 0.862
_exptl_absorpt_correction_type multi-scan
_exptl_absorpt_process_details 'Jacobson, R. (1998) Private communication'
_exptl_crystal_colour yellow-green
_exptl_crystal_density_diffrn 1.255
_exptl_crystal_description plate
_exptl_crystal_F_000 976.00
_exptl_crystal_size_max 0.10
_exptl_crystal_size_mid 0.10
_exptl_crystal_size_min 0.03
_refine_diff_density_max 0.72
_refine_diff_density_min -0.43
_refine_ls_extinction_method none
_refine_ls_goodness_of_fit_ref 1.020
_refine_ls_hydrogen_treatment refall
_refine_ls_number_parameters 170
_refine_ls_number_reflns 2829
_refine_ls_R_factor_gt 0.0281
_refine_ls_shift/su_max 0.0000
_refine_ls_structure_factor_coef F
_refine_ls_weighting_details 'w = 1/[0.0004Fo^2^ + 0.9000\s(Fo^2^)]'
_refine_ls_weighting_scheme calc
_refine_ls_wR_factor_ref 0.0390
_reflns_number_gt 2019
_reflns_number_total 2850
_reflns_threshold_expression F^2^>2.0\s(F^2^)
_cod_data_source_file ja8063028_si_002_08.cif
_cod_data_source_block '_Cp*FeIPr(thio)'
_cod_original_cell_volume 2405.1(7)
_cod_original_formula_sum 'C25 H38 Fe N2 S '
_cod_database_code 4108820

loop_
_symmetry_equiv_pos_site_id
_symmetry_equiv_pos_as_xyz
1 +X,+Y,+Z
2 1/2-X,1/2+Y,1/2+Z
3 +X,1/2-Y,+Z
4 1/2-X,-Y,1/2+Z
5 -X,-Y,-Z
6 1/2+X,1/2-Y,1/2-Z
7 -X,1/2+Y,-Z
8 1/2+X,+Y,1/2-Z

loop_
_atom_site_label
_atom_site_type_symbol
_atom_site_fract_x
_atom_site_fract_y
_atom_site_fract_z
_atom_site_U_iso_or_equiv
_atom_site_adp_type
_atom_site_occupancy
_atom_site_symmetry_multiplicity
_atom_site_calc_flag
_atom_site_refinement_flags
Fe(1) Fe 0.18732(2) 0.2500 0.41852(3) 0.01285(7) Uani 1.00 2 d S
S(1) S 0.20400(4) 0.2500 0.07940(7) 0.02543(15) Uani 1.00 2 d S
N(1) N 0.31974(7) 0.32576(8) 0.57991(13) 0.0147(3) Uani 1.00 1 d .
C(1) C 0.24515(13) 0.2500 0.2437(2) 0.0172(5) Uani 1.00 2 d S
C(2) C 0.32596(14) 0.250000(10) 0.2246(2) 0.0203(5) Uani 1.00 2 d S
C(3) C 0.34762(16) 0.250000(10) 0.0795(2) 0.0345(7) Uani 1.00 2 d S
C(4) C 0.28798(15) 0.250000(10) -0.0096(2) 0.0317(7) Uani 1.00 2 d S
C(5) C 0.28015(12) 0.2500 0.5306(2) 0.0135(5) Uani 1.00 2 d S
C(6) C 0.38254(9) 0.29767(11) 0.65841(16) 0.0177(3) Uani 1.00 1 d .
C(7) C 0.29833(9) 0.42315(10) 0.54343(18) 0.0192(3) Uani 1.00 1 d .
C(8) C 0.27959(10) 0.48184(12) 0.6721(2) 0.0276(4) Uani 1.00 1 d .
C(9) C 0.35754(10) 0.46932(12) 0.45060(19) 0.0286(4) Uani 1.00 1 d .
C(10) C 0.43458(10) 0.36151(12) 0.73569(19) 0.0287(4) Uani 1.00 1 d .
C(11) C 0.10809(12) 0.2500 0.5924(2) 0.0165(5) Uani 1.00 2 d S
C(12) C 0.09328(9) 0.33147(10) 0.50986(17) 0.0166(3) Uani 1.00 1 d .
C(13) C 0.07373(8) 0.30068(11) 0.37413(16) 0.0166(3) Uani 1.00 1 d .
C(14) C 0.13130(14) 0.250000(10) 0.7434(2) 0.0214(5) Uani 1.00 2 d S
C(15) C 0.09384(9) 0.43209(10) 0.55899(18) 0.0219(4) Uani 1.00 1 d .
C(16) C 0.04431(9) 0.36071(12) 0.25680(17) 0.0231(4) Uani 1.00 1 d .
H(1) H 0.3618 0.2500 0.3014 0.025 Uiso 1.00 2 c R
H(2) H 0.4000 0.2500 0.0488 0.041 Uiso 1.00 2 c R
H(3) H 0.2920 0.2500 -0.1105 0.038 Uiso 1.00 2 c R
H(4) H 0.2522 0.4192 0.4886 0.022 Uiso 1.00 1 c R
H(5) H 0.2512 0.5374 0.6455 0.033 Uiso 1.00 1 c R
H(6) H 0.2498 0.4445 0.7367 0.033 Uiso 1.00 1 c R
H(7) H 0.3266 0.5006 0.7166 0.033 Uiso 1.00 1 c R
H(8) H 0.3416 0.5326 0.4269 0.034 Uiso 1.00 1 c R
H(9) H 0.3643 0.4330 0.3659 0.035 Uiso 1.00 1 c R
H(10) H 0.4051 0.4718 0.5013 0.035 Uiso 1.00 1 c R
H(11) H 0.4614 0.4008 0.6693 0.035 Uiso 1.00 1 c R
H(12) H 0.4708 0.3244 0.7883 0.035 Uiso 1.00 1 c R
H(13) H 0.4058 0.4009 0.7991 0.035 Uiso 1.00 1 c R
H(14) H 0.0861 0.2500 0.8011 0.026 Uiso 1.00 2 c R
H(15) H 0.1611 0.3057 0.7633 0.026 Uiso 1.00 1 c R
H(16) H 0.1202 0.4367 0.6475 0.027 Uiso 1.00 1 c R
H(17) H 0.0422 0.4543 0.5699 0.026 Uiso 1.00 1 c R
H(18) H 0.1197 0.4703 0.4900 0.026 Uiso 1.00 1 c R
H(19) H 0.0561 0.4261 0.2757 0.029 Uiso 1.00 1 c R
H(20) H -0.0102 0.3530 0.2501 0.029 Uiso 1.00 1 c R
H(21) H 0.0677 0.3419 0.1695 0.028 Uiso 1.00 1 c R

loop_
_atom_site_aniso_label
_atom_site_aniso_U_11
_atom_site_aniso_U_22
_atom_site_aniso_U_33
_atom_site_aniso_U_12
_atom_site_aniso_U_13
_atom_site_aniso_U_23
Fe(1) 0.01163(16) 0.01366(15) 0.01326(16) 0.0000 -0.00088(13) 0.0000
S(1) 0.0265(3) 0.0331(3) 0.0168(3) 0.0000 -0.0004(2) 0.0000
N(1) 0.0143(6) 0.0134(5) 0.0163(6) 0.0006(4) -0.0025(5) -0.0005(5)
C(1) 0.0195(11) 0.0165(10) 0.0157(10) 0.0000 -0.0005(9) 0.0000
C(2) 0.0232(12) 0.0275(11) 0.0102(11) 0.0000 0.0066(8) 0.0000
C(3) 0.0231(13) 0.0576(17) 0.0227(13) 0.0000 0.0050(11) 0.0000
C(4) 0.0314(14) 0.0484(16) 0.0153(12) 0.0000 0.0069(10) 0.0000
C(5) 0.0130(10) 0.0152(10) 0.0123(10) 0.0000 0.0016(8) 0.0000
C(6) 0.0150(7) 0.0205(7) 0.0176(7) -0.0003(6) -0.0039(6) 0.0001(6)
C(7) 0.0187(8) 0.0144(7) 0.0245(8) 0.0017(5) -0.0051(6) 0.0008(6)
C(8) 0.0245(8) 0.0206(8) 0.0378(10) 0.0025(7) -0.0009(7) -0.0071(7)
C(9) 0.0302(9) 0.0250(8) 0.0306(9) -0.0026(7) -0.0019(7) 0.0084(7)
C(10) 0.0289(9) 0.0196(7) 0.0375(10) -0.0013(7) -0.0170(8) -0.0019(7)
C(11) 0.0105(9) 0.0204(10) 0.0187(11) 0.0000 0.0015(8) 0.0000
C(12) 0.0133(7) 0.0167(7) 0.0198(8) 0.0003(5) 0.0012(6) -0.0013(6)
C(13) 0.0124(7) 0.0183(7) 0.0191(7) 0.0004(5) -0.0011(5) 0.0020(6)
C(14) 0.0214(12) 0.0265(11) 0.0164(11) 0.0000 0.0004(9) 0.0000
C(15) 0.0199(8) 0.0180(7) 0.0279(9) 0.0017(6) 0.0005(7) -0.0026(7)
C(16) 0.0213(8) 0.0215(7) 0.0265(8) 0.0023(6) -0.0050(7) 0.0036(7)

loop_
_atom_type_symbol
_atom_type_description
_atom_type_scat_dispersion_real
_atom_type_scat_dispersion_imag
_atom_type_scat_source
C C 0.003 0.002
;
International Tables for Crystallography
(1992, Vol. C, Tables 4.2.6.8 and 6.1.1.4)
;
H H 0.000 0.000
;
International Tables for Crystallography
(1992, Vol. C, Table 6.1.1.4)
;
N N 0.006 0.003
;
International Tables for Crystallography
(1992, Vol. C, Tables 4.2.6.8 and 6.1.1.4)
;
Fe Fe 0.346 0.844
;
International Tables for Crystallography
(1992, Vol. C, Tables 4.2.6.8 and 6.1.1.4)
;
S S 0.125 0.123
;
International Tables for Crystallography
(1992, Vol. C, Tables 4.2.6.8 and 6.1.1.4)
;

loop_
_geom_angle_atom_site_label_1
_geom_angle_atom_site_label_2
_geom_angle_atom_site_label_3
_geom_angle
_geom_angle_publ_flag
_geom_angle_site_symmetry_1
_geom_angle_site_symmetry_3
C(1) Fe(1) C(5) 91.93(9) yes . .
C(1) Fe(1) C(11) 171.36(8) yes . .
C(1) Fe(1) C(12) 136.94(5) yes . .
C(1) Fe(1) C(12) 136.94(5) yes . 3_555
C(1) Fe(1) C(13) 108.22(7) yes . .
C(1) Fe(1) C(13) 108.22(7) yes . 3_555
C(5) Fe(1) C(11) 96.71(8) yes . .
C(5) Fe(1) C(12) 114.29(6) yes . .
C(5) Fe(1) C(12) 114.29(6) yes . 3_555
C(5) Fe(1) C(13) 151.52(6) yes . .
C(5) Fe(1) C(13) 151.52(6) yes . 3_555
C(11) Fe(1) C(12) 38.02(5) yes . .
C(11) Fe(1) C(12) 38.02(5) yes . 3_555
C(11) Fe(1) C(13) 63.72(6) yes . .
C(11) Fe(1) C(13) 63.72(6) yes . 3_555
C(12) Fe(1) C(12) 63.38(5) yes . 3_555
C(12) Fe(1) C(13) 37.73(5) yes . .
C(12) Fe(1) C(13) 63.74(5) yes . 3_555
C(12) Fe(1) C(13) 63.74(5) yes 3_555 .
C(12) Fe(1) C(13) 37.73(5) yes 3_555 3_555
C(13) Fe(1) C(13) 38.75(5) yes . 3_555
C(1) S(1) C(4) 95.18(12) yes . .
C(5) N(1) C(6) 111.45(12) yes . .
C(5) N(1) C(7) 121.72(12) yes . .
C(6) N(1) C(7) 126.73(12) yes . .
Fe(1) C(1) S(1) 123.91(12) yes . .
Fe(1) C(1) C(2) 128.68(16) yes . .
S(1) C(1) C(2) 107.41(15) yes . .
C(1) C(2) C(3) 112.7(2) yes . .
C(2) C(3) C(4) 113.7(2) yes . .
S(1) C(4) C(3) 111.0(2) yes . .
Fe(1) C(5) N(1) 128.05(8) yes . .
Fe(1) C(5) N(1) 128.05(8) yes . 3_555
N(1) C(5) N(1) 103.89(15) yes . 3_555
N(1) C(6) C(6) 106.60(13) yes . 3_555
N(1) C(6) C(10) 125.65(13) yes . .
C(6) C(6) C(10) 127.57(14) yes 3_555 .
N(1) C(7) C(8) 112.12(13) yes . .
N(1) C(7) C(9) 111.55(12) yes . .
C(8) C(7) C(9) 112.70(13) yes . .
Fe(1) C(11) C(12) 72.10(10) yes . .
Fe(1) C(11) C(12) 72.10(10) yes . 3_555
Fe(1) C(11) C(14) 124.21(15) yes . .
C(12) C(11) C(12) 108.51(16) yes . 3_555
C(12) C(11) C(14) 125.71(9) yes . .
C(12) C(11) C(14) 125.71(9) yes 3_555 .
Fe(1) C(12) C(11) 69.89(10) yes . .
Fe(1) C(12) C(13) 69.87(8) yes . .
Fe(1) C(12) C(15) 128.18(10) yes . .
C(11) C(12) C(13) 107.67(13) yes . .
C(11) C(12) C(15) 126.60(14) yes . .
C(13) C(12) C(15) 125.65(13) yes . .
Fe(1) C(13) C(12) 72.40(8) yes . .
Fe(1) C(13) C(13) 70.63(8) yes . 3_555
Fe(1) C(13) C(16) 130.78(10) yes . .
C(12) C(13) C(13) 108.01(13) yes . 3_555
C(12) C(13) C(16) 126.58(13) yes . .
C(13) C(13) C(16) 124.57(13) yes 3_555 .
C(1) C(2) H(1) 123.3 no . .
C(3) C(2) H(1) 124.0 no . .
C(2) C(3) H(2) 123.0 no . .
C(4) C(3) H(2) 123.3 no . .
S(1) C(4) H(3) 124.1 no . .
C(3) C(4) H(3) 124.9 no . .
N(1) C(7) H(4) 106.8 no . .
C(8) C(7) H(4) 106.7 no . .
C(9) C(7) H(4) 106.5 no . .
C(7) C(8) H(5) 110.2 no . .
C(7) C(8) H(6) 109.5 no . .
C(7) C(8) H(7) 108.7 no . .
H(5) C(8) H(6) 109.5 no . .
H(5) C(8) H(7) 109.5 no . .
H(6) C(8) H(7) 109.5 no . .
C(7) C(9) H(8) 109.8 no . .
C(7) C(9) H(9) 110.1 no . .
C(7) C(9) H(10) 108.4 no . .
H(8) C(9) H(9) 109.5 no . .
H(8) C(9) H(10) 109.5 no . .
H(9) C(9) H(10) 109.5 no . .
C(6) C(10) H(11) 109.0 no . .
C(6) C(10) H(12) 109.5 no . .
C(6) C(10) H(13) 110.0 no . .
H(11) C(10) H(12) 109.5 no . .
H(11) C(10) H(13) 109.5 no . .
H(12) C(10) H(13) 109.5 no . .
C(11) C(14) H(14) 109.0 no . .
C(11) C(14) H(15) 109.7 no . .
C(11) C(14) H(15) 109.7 no . 3_555
H(14) C(14) H(15) 109.5 no . .
H(14) C(14) H(15) 109.5 no . 3_555
H(15) C(14) H(15) 109.5 no . 3_555
C(12) C(15) H(16) 109.9 no . .
C(12) C(15) H(17) 109.6 no . .
C(12) C(15) H(18) 108.8 no . .
H(16) C(15) H(17) 109.5 no . .
H(16) C(15) H(18) 109.5 no . .
H(17) C(15) H(18) 109.5 no . .
C(13) C(16) H(19) 109.3 no . .
C(13) C(16) H(20) 109.1 no . .
C(13) C(16) H(21) 110.0 no . .
H(19) C(16) H(20) 109.5 no . .
H(19) C(16) H(21) 109.5 no . .
H(20) C(16) H(21) 109.5 no . .

loop_
_geom_bond_atom_site_label_1
_geom_bond_atom_site_label_2
_geom_bond_distance
_geom_bond_publ_flag
_geom_bond_site_symmetry_2
Fe(1) C(1) 1.962(2) yes .
Fe(1) C(5) 1.959(2) yes .
Fe(1) C(11) 2.176(2) yes .
Fe(1) C(12) 2.2050(15) yes .
Fe(1) C(12) 2.2050(15) yes 3_555
Fe(1) C(13) 2.1721(14) yes .
Fe(1) C(13) 2.1721(14) yes 3_555
S(1) C(1) 1.735(2) yes .
S(1) C(4) 1.710(2) yes .
N(1) C(5) 1.3679(17) yes .
N(1) C(6) 1.3978(19) yes .
N(1) C(7) 1.4773(18) yes .
C(1) C(2) 1.438(3) yes .
C(2) C(3) 1.442(3) yes .
C(3) C(4) 1.355(3) yes .
C(6) C(6) 1.356(2) yes 3_555
C(6) C(10) 1.489(2) yes .
C(7) C(8) 1.526(2) yes .
C(7) C(9) 1.521(2) yes .
C(11) C(12) 1.4271(19) yes .
C(11) C(12) 1.4271(19) yes 3_555
C(11) C(14) 1.504(3) yes .
C(12) C(13) 1.416(2) yes .
C(12) C(15) 1.506(2) yes .
C(13) C(13) 1.441(2) yes 3_555
C(13) C(16) 1.504(2) yes .
C(2) H(1) 0.970 no .
C(3) H(2) 0.970 no .
C(4) H(3) 0.970 no .
C(7) H(4) 0.970 no .
C(8) H(5) 0.970 no .
C(8) H(6) 0.970 no .
C(8) H(7) 0.970 no .
C(9) H(8) 0.970 no .
C(9) H(9) 0.970 no .
C(9) H(10) 0.970 no .
C(10) H(11) 0.970 no .
C(10) H(12) 0.970 no .
C(10) H(13) 0.970 no .
C(14) H(14) 0.970 no .
C(14) H(15) 0.970 no .
C(14) H(15) 0.970 no 3_555
C(15) H(16) 0.970 no .
C(15) H(17) 0.970 no .
C(15) H(18) 0.970 no .
C(16) H(19) 0.970 no .
C(16) H(20) 0.970 no .
C(16) H(21) 0.970 no .

loop_
_geom_contact_atom_site_label_1
_geom_contact_atom_site_label_2
_geom_contact_distance
_geom_contact_site_symmetry_2
Fe(1) S(1) 3.2643(7) .
Fe(1) N(1) 3.0023(12) .
Fe(1) N(1) 3.0023(12) 3_555
Fe(1) C(2) 3.073(2) .
Fe(1) C(7) 3.3662(15) .
Fe(1) C(7) 3.3662(15) 3_555
Fe(1) C(14) 3.267(2) .
Fe(1) C(15) 3.3521(15) .
Fe(1) C(15) 3.3521(15) 3_555
Fe(1) C(16) 3.3540(16) .
Fe(1) C(16) 3.3540(16) 3_555
S(1) Fe(1) 3.2643(7) .
S(1) C(2) 2.563(2) .
S(1) C(3) 2.534(2) .
S(1) C(14) 3.468(2) 1_554
N(1) Fe(1) 3.0023(12) .
N(1) N(1) 2.1543(16) 3_555
N(1) C(2) 3.574(2) .
N(1) C(6) 2.2077(19) 3_555
N(1) C(7) 3.5762(18) 3_555
N(1) C(8) 2.492(2) .
N(1) C(9) 2.479(2) .
N(1) C(10) 2.568(2) .
C(1) C(3) 2.398(3) .
C(1) C(4) 2.543(3) .
C(1) C(5) 2.819(3) .
C(1) C(13) 3.351(2) .
C(1) C(13) 3.351(2) 3_555
C(2) Fe(1) 3.073(2) .
C(2) S(1) 2.563(2) .
C(2) N(1) 3.574(2) .
C(2) N(1) 3.574(2) 3_555
C(2) C(4) 2.343(3) .
C(2) C(5) 3.044(3) .
C(3) S(1) 2.534(2) .
C(3) C(1) 2.398(3) .
C(4) C(1) 2.543(3) .
C(4) C(2) 2.343(3) .
C(5) C(1) 2.819(3) .
C(5) C(2) 3.044(3) .
C(5) C(6) 2.286(2) .
C(5) C(6) 2.286(2) 3_555
C(5) C(7) 2.4856(14) .
C(5) C(7) 2.4856(14) 3_555
C(5) C(8) 3.5644(19) .
C(5) C(8) 3.5644(19) 3_555
C(5) C(9) 3.4896(19) .
C(5) C(9) 3.4896(19) 3_555
C(5) C(11) 3.093(2) .
C(5) C(12) 3.501(2) .
C(5) C(12) 3.501(2) 3_555
C(5) C(14) 3.325(3) .
C(6) N(1) 2.2077(19) 3_555
C(6) C(5) 2.286(2) .
C(6) C(7) 2.570(2) .
C(6) C(8) 3.190(2) .
C(6) C(9) 3.181(2) .
C(6) C(10) 2.552(2) 3_555
C(7) Fe(1) 3.3662(15) .
C(7) N(1) 3.5762(18) 3_555
C(7) C(5) 2.4856(14) .
C(7) C(6) 2.570(2) .
C(7) C(10) 3.154(2) .
C(8) N(1) 2.492(2) .
C(8) C(5) 3.5644(19) .
C(8) C(6) 3.190(2) .
C(8) C(9) 2.537(2) .
C(8) C(10) 3.283(2) .
C(8) C(15) 3.524(2) .
C(9) N(1) 2.479(2) .
C(9) C(5) 3.4896(19) .
C(9) C(6) 3.181(2) .
C(9) C(8) 2.537(2) .
C(9) C(10) 3.416(2) .
C(10) N(1) 2.568(2) .
C(10) C(6) 2.552(2) 3_555
C(10) C(7) 3.154(2) .
C(10) C(8) 3.283(2) .
C(10) C(9) 3.416(2) .
C(10) C(10) 3.171(2) 3_555
C(10) C(15) 3.575(2) 8_556
C(11) C(5) 3.093(2) .
C(11) C(13) 2.295(2) .
C(11) C(13) 2.295(2) 3_555
C(11) C(15) 2.6208(14) .
C(11) C(15) 2.6208(14) 3_555
C(12) C(5) 3.501(2) .
C(12) C(12) 2.317(2) 3_555
C(12) C(13) 2.311(2) 3_555
C(12) C(14) 2.608(2) .
C(12) C(16) 2.609(2) .
C(13) C(1) 3.351(2) .
C(13) C(11) 2.295(2) .
C(13) C(12) 2.311(2) 3_555
C(13) C(15) 2.599(2) .
C(13) C(16) 2.608(2) 3_555
C(14) Fe(1) 3.267(2) .
C(14) S(1) 3.468(2) 1_556
C(14) C(5) 3.325(3) .
C(14) C(12) 2.608(2) .
C(14) C(12) 2.608(2) 3_555
C(14) C(15) 3.204(2) .
C(14) C(15) 3.204(2) 3_555
C(15) Fe(1) 3.3521(15) .
C(15) C(8) 3.524(2) .
C(15) C(10) 3.575(2) 8_456
C(15) C(11) 2.6208(14) .
C(15) C(13) 2.599(2) .
C(15) C(14) 3.204(2) .
C(15) C(16) 3.192(2) .
C(16) Fe(1) 3.3540(16) .
C(16) C(12) 2.609(2) .
C(16) C(13) 2.608(2) 3_555
C(16) C(15) 3.192(2) .
C(16) C(16) 3.148(2) 3_555
Fe(1) H(1) 3.277 .
Fe(1) H(4) 2.748 .
Fe(1) H(4) 2.748 3_555
Fe(1) H(15) 3.430 .
Fe(1) H(15) 3.430 3_555
Fe(1) H(18) 3.422 .
Fe(1) H(18) 3.422 3_555
Fe(1) H(21) 3.444 .
Fe(1) H(21) 3.444 3_555
S(1) H(1) 3.504 .
S(1) H(2) 3.471 .
S(1) H(3) 2.392 .
S(1) H(5) 3.188 2_544
S(1) H(5) 3.188 4_564
S(1) H(8) 3.512 2_544
S(1) H(8) 3.512 4_564
S(1) H(14) 3.383 1_554
S(1) H(15) 3.222 1_554
S(1) H(15) 3.222 3_554
S(1) H(21) 2.871 .
S(1) H(21) 2.871 3_555
N(1) H(1) 2.973 .
N(1) H(3) 3.195 1_556
N(1) H(4) 1.988 .
N(1) H(5) 3.304 .
N(1) H(6) 2.575 .
N(1) H(7) 2.813 .
N(1) H(8) 3.310 .
N(1) H(9) 2.674 .
N(1) H(10) 2.674 .
N(1) H(11) 2.849 .
N(1) H(12) 3.331 .
N(1) H(13) 2.804 .
N(1) H(15) 3.317 .
C(1) H(1) 2.131 .
C(1) H(2) 3.310 .
C(1) H(3) 3.495 .
C(1) H(4) 3.364 .
C(1) H(4) 3.364 3_555
C(1) H(5) 3.166 2_544
C(1) H(5) 3.166 4_564
C(1) H(9) 3.544 .
C(1) H(9) 3.544 3_555
C(1) H(21) 3.467 .
C(1) H(21) 3.467 3_555
C(2) H(2) 2.132 .
C(2) H(3) 3.268 .
C(2) H(5) 3.400 2_544
C(2) H(5) 3.400 4_564
C(2) H(9) 3.010 .
C(2) H(9) 3.010 3_555
C(2) H(20) 3.250 6_555
C(2) H(20) 3.250 8_555
C(3) H(1) 2.142 .
C(3) H(3) 2.069 .
C(3) H(5) 3.546 2_544
C(3) H(5) 3.546 4_564
C(3) H(13) 3.590 1_554
C(3) H(13) 3.590 3_554
C(3) H(20) 3.333 6_555
C(3) H(20) 3.333 8_555
C(4) H(1) 3.253 .
C(4) H(2) 2.054 .
C(4) H(5) 3.439 2_544
C(4) H(5) 3.439 4_564
C(4) H(13) 3.506 1_554
C(4) H(13) 3.506 3_554
C(4) H(15) 3.221 1_554
C(4) H(15) 3.221 3_554
C(5) H(1) 2.628 .
C(5) H(3) 3.446 1_556
C(5) H(4) 2.489 .
C(5) H(4) 2.489 3_555
C(5) H(6) 3.440 .
C(5) H(6) 3.440 3_555
C(5) H(9) 3.386 .
C(5) H(9) 3.386 3_555
C(5) H(15) 3.164 .
C(5) H(15) 3.164 3_555
C(6) H(1) 3.509 .
C(6) H(3) 2.814 1_556
C(6) H(4) 3.305 .
C(6) H(6) 3.226 .
C(6) H(7) 3.100 .
C(6) H(9) 3.416 .
C(6) H(10) 2.925 .
C(6) H(11) 2.024 .
C(6) H(11) 3.148 3_555
C(6) H(12) 2.030 .
C(6) H(12) 2.643 3_555
C(6) H(13) 2.035 .
C(6) H(13) 3.156 3_555
C(7) H(1) 3.563 .
C(7) H(5) 2.071 .
C(7) H(6) 2.063 .
C(7) H(6) 3.593 4_564
C(7) H(7) 2.054 .
C(7) H(8) 2.063 .
C(7) H(9) 2.067 .
C(7) H(10) 2.047 .
C(7) H(11) 3.136 .
C(7) H(13) 3.115 .
C(7) H(16) 3.304 .
C(7) H(18) 3.263 .
C(8) H(4) 2.030 .
C(8) H(4) 3.391 4_565
C(8) H(8) 2.692 .
C(8) H(8) 3.253 4_565
C(8) H(9) 3.367 .
C(8) H(9) 3.371 4_565
C(8) H(10) 2.757 .
C(8) H(11) 3.409 .
C(8) H(13) 2.787 .
C(8) H(15) 3.377 .
C(8) H(16) 2.895 .
C(8) H(18) 3.322 .
C(8) H(18) 3.593 4_565
C(8) H(19) 3.332 4_565
C(9) H(1) 3.432 .
C(9) H(4) 2.023 .
C(9) H(5) 2.820 .
C(9) H(5) 3.499 4_564
C(9) H(6) 3.356 .
C(9) H(6) 3.049 4_564
C(9) H(7) 2.646 .
C(9) H(11) 2.950 .
C(9) H(13) 3.582 .
C(9) H(16) 3.222 4_564
C(9) H(20) 3.448 8_555
C(10) H(2) 3.449 1_556
C(10) H(3) 3.320 1_556
C(10) H(6) 3.468 .
C(10) H(7) 2.752 .
C(10) H(10) 2.789 .
C(10) H(12) 2.766 3_555
C(10) H(14) 3.129 6_556
C(10) H(17) 2.969 8_556
C(10) H(18) 3.547 4_565
C(10) H(19) 3.048 4_565
C(11) H(12) 2.880 6_456
C(11) H(12) 2.880 8_456
C(11) H(14) 2.037 .
C(11) H(15) 2.046 .
C(11) H(15) 2.046 3_555
C(11) H(16) 2.715 .
C(11) H(16) 2.715 3_555
C(11) H(17) 3.136 .
C(11) H(17) 3.136 3_555
C(11) H(18) 3.289 .
C(11) H(18) 3.289 3_555
C(12) H(4) 3.076 .
C(12) H(12) 2.903 8_456
C(12) H(14) 3.025 .
C(12) H(15) 2.733 .
C(12) H(15) 3.338 3_555
C(12) H(16) 2.051 .
C(12) H(17) 2.047 .
C(12) H(18) 2.037 .
C(12) H(19) 2.699 .
C(12) H(20) 3.103 .
C(12) H(21) 3.297 .
C(13) H(2) 3.235 6_455
C(13) H(16) 3.359 .
C(13) H(17) 2.933 .
C(13) H(18) 2.777 .
C(13) H(19) 2.042 .
C(13) H(19) 3.374 3_555
C(13) H(20) 2.039 .
C(13) H(20) 2.895 3_555
C(13) H(21) 2.050 .
C(13) H(21) 2.823 3_555
C(14) H(3) 3.162 1_556
C(14) H(6) 3.468 .
C(14) H(6) 3.468 3_555
C(14) H(8) 3.588 2_545
C(14) H(8) 3.588 4_565
C(14) H(12) 3.039 6_456
C(14) H(12) 3.039 8_456
C(14) H(16) 2.816 .
C(14) H(16) 2.816 3_555
C(15) H(4) 2.881 .
C(15) H(5) 3.262 .
C(15) H(6) 3.241 .
C(15) H(9) 3.589 4_565
C(15) H(11) 3.528 8_456
C(15) H(12) 3.033 8_456
C(15) H(13) 3.442 4_564
C(15) H(14) 3.479 .
C(15) H(15) 2.911 .
C(15) H(17) 3.146 5_566
C(15) H(19) 2.798 .
C(16) H(2) 3.527 6_455
C(16) H(7) 3.038 4_564
C(16) H(9) 3.540 8_455
C(16) H(10) 3.531 4_564
C(16) H(11) 3.495 4_564
C(16) H(13) 3.525 4_564
C(16) H(17) 3.283 .
C(16) H(17) 3.466 5_566
C(16) H(18) 3.033 .
C(16) H(20) 3.188 3_555
C(16) H(21) 3.028 3_555
H(1) Fe(1) 3.277 .
H(1) S(1) 3.504 .
H(1) N(1) 2.973 .
H(1) N(1) 2.973 3_555
H(1) C(1) 2.131 .
H(1) C(3) 2.142 .
H(1) C(4) 3.253 .
H(1) C(5) 2.628 .
H(1) C(6) 3.509 .
H(1) C(6) 3.509 3_555
H(1) C(7) 3.563 .
H(1) C(7) 3.563 3_555
H(1) C(9) 3.432 .
H(1) C(9) 3.432 3_555
H(1) H(2) 2.514 .
H(1) H(4) 3.571 .
H(1) H(4) 3.571 3_555
H(1) H(9) 2.674 .
H(1) H(9) 2.674 3_555
H(1) H(20) 2.737 6_555
H(1) H(20) 2.737 8_555
H(2) S(1) 3.471 .
H(2) C(1) 3.310 .
H(2) C(2) 2.132 .
H(2) C(4) 2.054 .
H(2) C(10) 3.449 1_554
H(2) C(10) 3.449 3_554
H(2) C(13) 3.235 6_555
H(2) C(13) 3.235 8_555
H(2) C(16) 3.527 6_555
H(2) C(16) 3.527 8_555
H(2) H(1) 2.514 .
H(2) H(3) 2.442 .
H(2) H(12) 2.986 1_554
H(2) H(12) 2.986 3_554
H(2) H(13) 3.217 1_554
H(2) H(13) 3.217 3_554
H(2) H(20) 2.893 6_555
H(2) H(20) 2.893 8_555
H(3) S(1) 2.392 .
H(3) N(1) 3.195 1_554
H(3) N(1) 3.195 3_554
H(3) C(1) 3.495 .
H(3) C(2) 3.268 .
H(3) C(3) 2.069 .
H(3) C(5) 3.446 1_554
H(3) C(6) 2.814 1_554
H(3) C(6) 2.814 3_554
H(3) C(10) 3.320 1_554
H(3) C(10) 3.320 3_554
H(3) C(14) 3.162 1_554
H(3) H(2) 2.442 .
H(3) H(6) 3.217 1_554
H(3) H(6) 3.217 3_554
H(3) H(12) 3.467 1_554
H(3) H(12) 3.467 3_554
H(3) H(13) 3.065 1_554
H(3) H(13) 3.065 3_554
H(3) H(15) 2.724 1_554
H(3) H(15) 2.724 3_554
H(4) Fe(1) 2.748 .
H(4) N(1) 1.988 .
H(4) C(1) 3.364 .
H(4) C(5) 2.489 .
H(4) C(6) 3.305 .
H(4) C(8) 2.030 .
H(4) C(8) 3.391 4_564
H(4) C(9) 2.023 .
H(4) C(12) 3.076 .
H(4) C(15) 2.881 .
H(4) H(1) 3.571 .
H(4) H(5) 2.255 .
H(4) H(5) 3.347 4_564
H(4) H(6) 2.405 .
H(4) H(6) 3.097 4_564
H(4) H(7) 2.800 .
H(4) H(7) 3.168 4_564
H(4) H(8) 2.332 .
H(4) H(9) 2.310 .
H(4) H(10) 2.801 .
H(4) H(15) 3.482 .
H(4) H(16) 2.795 .
H(4) H(18) 2.449 .
H(5) S(1) 3.188 2_555
H(5) N(1) 3.304 .
H(5) C(1) 3.166 2_555
H(5) C(2) 3.400 2_555
H(5) C(3) 3.546 2_555
H(5) C(4) 3.439 2_555
H(5) C(7) 2.071 .
H(5) C(9) 2.820 .
H(5) C(9) 3.499 4_565
H(5) C(15) 3.262 .
H(5) H(4) 2.255 .
H(5) H(4) 3.347 4_565
H(5) H(6) 1.584 .
H(5) H(7) 1.584 .
H(5) H(8) 2.636 .
H(5) H(8) 3.309 4_565
H(5) H(9) 2.965 4_565
H(5) H(10) 3.186 .
H(5) H(16) 2.720 .
H(5) H(18) 2.918 .
H(6) N(1) 2.575 .
H(6) C(5) 3.440 .
H(6) C(6) 3.226 .
H(6) C(7) 2.063 .
H(6) C(7) 3.593 4_565
H(6) C(9) 3.356 .
H(6) C(9) 3.049 4_565
H(6) C(10) 3.468 .
H(6) C(14) 3.468 .
H(6) C(15) 3.241 .
H(6) H(3) 3.217 1_556
H(6) H(4) 2.405 .
H(6) H(4) 3.097 4_565
H(6) H(5) 1.584 .
H(6) H(7) 1.584 .
H(6) H(8) 2.456 4_565
H(6) H(9) 2.936 4_565
H(6) H(10) 3.570 .
H(6) H(13) 2.885 .
H(6) H(15) 2.531 .
H(6) H(16) 2.444 .
H(6) H(18) 3.316 .
H(6) H(18) 3.559 4_565
H(7) N(1) 2.813 .
H(7) C(6) 3.100 .
H(7) C(7) 2.054 .
H(7) C(9) 2.646 .
H(7) C(10) 2.752 .
H(7) C(16) 3.038 4_565
H(7) H(4) 2.800 .
H(7) H(4) 3.168 4_565
H(7) H(5) 1.584 .
H(7) H(6) 1.584 .
H(7) H(8) 2.828 .
H(7) H(9) 3.560 .
H(7) H(10) 2.519 .
H(7) H(11) 2.807 .
H(7) H(13) 2.142 .
H(7) H(18) 2.817 4_565
H(7) H(19) 2.385 4_565
H(7) H(21) 2.949 4_565
H(8) S(1) 3.512 2_555
H(8) N(1) 3.310 .
H(8) C(7) 2.063 .
H(8) C(8) 2.692 .
H(8) C(8) 3.253 4_564
H(8) C(14) 3.588 2_554
H(8) H(4) 2.332 .
H(8) H(5) 2.636 .
H(8) H(5) 3.309 4_564
H(8) H(6) 2.456 4_564
H(8) H(7) 2.828 .
H(8) H(9) 1.584 .
H(8) H(10) 1.584 .
H(8) H(14) 3.554 2_554
H(8) H(15) 2.783 4_564
H(8) H(16) 2.795 4_564
H(8) H(21) 3.340 4_565
H(9) N(1) 2.674 .
H(9) C(1) 3.544 .
H(9) C(2) 3.010 .
H(9) C(5) 3.386 .
H(9) C(6) 3.416 .
H(9) C(7) 2.067 .
H(9) C(8) 3.367 .
H(9) C(8) 3.371 4_564
H(9) C(15) 3.589 4_564
H(9) C(16) 3.540 8_555
H(9) H(1) 2.674 .
H(9) H(4) 2.310 .
H(9) H(5) 2.965 4_564
H(9) H(6) 2.936 4_564
H(9) H(7) 3.560 .
H(9) H(8) 1.584 .
H(9) H(10) 1.584 .
H(9) H(11) 3.407 .
H(9) H(16) 2.809 4_564
H(9) H(20) 2.727 8_555
H(10) N(1) 2.674 .
H(10) C(6) 2.925 .
H(10) C(7) 2.047 .
H(10) C(8) 2.757 .
H(10) C(10) 2.789 .
H(10) C(16) 3.531 4_565
H(10) H(4) 2.801 .
H(10) H(5) 3.186 .
H(10) H(6) 3.570 .
H(10) H(7) 2.519 .
H(10) H(8) 1.584 .
H(10) H(9) 1.584 .
H(10) H(10) 3.445 5_666
H(10) H(11) 2.145 .
H(10) H(11) 3.392 5_666
H(10) H(13) 3.027 .
H(10) H(19) 3.081 4_565
H(10) H(20) 3.302 8_555
H(10) H(21) 3.137 4_565
H(11) N(1) 2.849 .
H(11) C(6) 2.024 .
H(11) C(6) 3.148 3_555
H(11) C(7) 3.136 .
H(11) C(8) 3.409 .
H(11) C(9) 2.950 .
H(11) C(15) 3.528 8_556
H(11) C(16) 3.495 4_565
H(11) H(7) 2.807 .
H(11) H(9) 3.407 .
H(11) H(10) 2.145 .
H(11) H(10) 3.392 5_666
H(11) H(12) 1.584 .
H(11) H(12) 3.403 3_555
H(11) H(13) 1.584 .
H(11) H(14) 3.086 6_556
H(11) H(16) 3.346 8_556
H(11) H(17) 2.977 8_556
H(11) H(19) 2.682 4_565
H(12) N(1) 3.331 .
H(12) C(6) 2.030 .
H(12) C(6) 2.643 3_555
H(12) C(10) 2.766 3_555
H(12) C(11) 2.880 6_556
H(12) C(12) 2.903 8_556
H(12) C(14) 3.039 6_556
H(12) C(15) 3.033 8_556
H(12) H(2) 2.986 1_556
H(12) H(3) 3.467 1_556
H(12) H(11) 1.584 .
H(12) H(11) 3.403 3_555
H(12) H(12) 2.116 3_555
H(12) H(13) 1.584 .
H(12) H(13) 3.404 3_555
H(12) H(14) 2.449 6_556
H(12) H(15) 3.405 8_556
H(12) H(16) 3.143 8_556
H(12) H(17) 2.616 8_556
H(12) H(19) 3.581 4_565
H(13) N(1) 2.804 .
H(13) C(3) 3.590 1_556
H(13) C(4) 3.506 1_556
H(13) C(6) 2.035 .
H(13) C(6) 3.156 3_555
H(13) C(7) 3.115 .
H(13) C(8) 2.787 .
H(13) C(9) 3.582 .
H(13) C(15) 3.442 4_565
H(13) C(16) 3.525 4_565
H(13) H(2) 3.217 1_556
H(13) H(3) 3.065 1_556
H(13) H(6) 2.885 .
H(13) H(7) 2.142 .
H(13) H(10) 3.027 .
H(13) H(11) 1.584 .
H(13) H(12) 1.584 .
H(13) H(12) 3.404 3_555
H(13) H(17) 3.438 4_565
H(13) H(17) 2.818 8_556
H(13) H(18) 2.627 4_565
H(13) H(19) 2.559 4_565
H(14) S(1) 3.383 1_556
H(14) C(10) 3.129 6_456
H(14) C(10) 3.129 8_456
H(14) C(11) 2.037 .
H(14) C(12) 3.025 .
H(14) C(12) 3.025 3_555
H(14) C(15) 3.479 .
H(14) C(15) 3.479 3_555
H(14) H(8) 3.554 2_545
H(14) H(8) 3.554 4_565
H(14) H(11) 3.086 6_456
H(14) H(11) 3.086 8_456
H(14) H(12) 2.449 6_456
H(14) H(12) 2.449 8_456
H(14) H(15) 1.584 .
H(14) H(15) 1.584 3_555
H(14) H(16) 3.094 .
H(14) H(16) 3.094 3_555
H(15) Fe(1) 3.430 .
H(15) S(1) 3.222 1_556
H(15) N(1) 3.317 .
H(15) C(4) 3.221 1_556
H(15) C(5) 3.164 .
H(15) C(8) 3.377 .
H(15) C(11) 2.046 .
H(15) C(12) 2.733 .
H(15) C(12) 3.338 3_555
H(15) C(15) 2.911 .
H(15) H(3) 2.724 1_556
H(15) H(4) 3.482 .
H(15) H(6) 2.531 .
H(15) H(8) 2.783 4_565
H(15) H(12) 3.405 8_456
H(15) H(14) 1.584 .
H(15) H(15) 1.584 3_555
H(15) H(16) 2.285 .
H(15) H(17) 3.508 .
H(15) H(18) 3.588 .
H(16) C(7) 3.304 .
H(16) C(8) 2.895 .
H(16) C(9) 3.222 4_565
H(16) C(11) 2.715 .
H(16) C(12) 2.051 .
H(16) C(13) 3.359 .
H(16) C(14) 2.816 .
H(16) H(4) 2.795 .
H(16) H(5) 2.720 .
H(16) H(6) 2.444 .
H(16) H(8) 2.795 4_565
H(16) H(9) 2.809 4_565
H(16) H(11) 3.346 8_456
H(16) H(12) 3.143 8_456
H(16) H(14) 3.094 .
H(16) H(15) 2.285 .
H(16) H(17) 1.584 .
H(16) H(18) 1.584 .
H(17) C(10) 2.969 8_456
H(17) C(11) 3.136 .
H(17) C(12) 2.047 .
H(17) C(13) 2.933 .
H(17) C(15) 3.146 5_566
H(17) C(16) 3.283 .
H(17) C(16) 3.466 5_566
H(17) H(11) 2.977 8_456
H(17) H(12) 2.616 8_456
H(17) H(13) 3.438 4_564
H(17) H(13) 2.818 8_456
H(17) H(15) 3.508 .
H(17) H(16) 1.584 .
H(17) H(17) 2.389 5_566
H(17) H(18) 1.584 .
H(17) H(18) 3.105 5_566
H(17) H(19) 2.860 .
H(17) H(19) 2.845 5_566
H(17) H(20) 3.511 .
H(17) H(20) 3.287 5_566
H(18) Fe(1) 3.422 .
H(18) C(7) 3.263 .
H(18) C(8) 3.322 .
H(18) C(8) 3.593 4_564
H(18) C(10) 3.547 4_564
H(18) C(11) 3.289 .
H(18) C(12) 2.037 .
H(18) C(13) 2.777 .
H(18) C(16) 3.033 .
H(18) H(4) 2.449 .
H(18) H(5) 2.918 .
H(18) H(6) 3.316 .
H(18) H(6) 3.559 4_564
H(18) H(7) 2.817 4_564
H(18) H(13) 2.627 4_564
H(18) H(15) 3.588 .
H(18) H(16) 1.584 .
H(18) H(17) 1.584 .
H(18) H(17) 3.105 5_566
H(18) H(19) 2.424 .
H(19) C(8) 3.332 4_564
H(19) C(10) 3.048 4_564
H(19) C(12) 2.699 .
H(19) C(13) 2.042 .
H(19) C(13) 3.374 3_555
H(19) C(15) 2.798 .
H(19) H(7) 2.385 4_564
H(19) H(10) 3.081 4_564
H(19) H(11) 2.682 4_564
H(19) H(12) 3.581 4_564
H(19) H(13) 2.559 4_564
H(19) H(17) 2.860 .
H(19) H(17) 2.845 5_566
H(19) H(18) 2.424 .
H(19) H(20) 1.584 .
H(19) H(21) 1.584 .
H(20) C(2) 3.250 6_455
H(20) C(3) 3.333 6_455
H(20) C(9) 3.448 8_455
H(20) C(12) 3.103 .
H(20) C(13) 2.039 .
H(20) C(13) 2.895 3_555
H(20) C(16) 3.188 3_555
H(20) H(1) 2.737 6_455
H(20) H(2) 2.893 6_455
H(20) H(9) 2.727 8_455
H(20) H(10) 3.302 8_455
H(20) H(17) 3.511 .
H(20) H(17) 3.287 5_566
H(20) H(19) 1.584 .
H(20) H(20) 2.929 3_555
H(20) H(21) 1.584 .
H(20) H(21) 3.188 3_555
H(21) Fe(1) 3.444 .
H(21) S(1) 2.871 .
H(21) C(1) 3.467 .
H(21) C(12) 3.297 .
H(21) C(13) 2.050 .
H(21) C(13) 2.823 3_555
H(21) C(16) 3.028 3_555
H(21) H(7) 2.949 4_564
H(21) H(8) 3.340 4_564
H(21) H(10) 3.137 4_564
H(21) H(19) 1.584 .
H(21) H(20) 1.584 .
H(21) H(20) 3.188 3_555
H(21) H(21) 2.614 3_555

loop_
_geom_torsion_atom_site_label_1
_geom_torsion_atom_site_label_2
_geom_torsion_atom_site_label_3
_geom_torsion_atom_site_label_4
_geom_torsion
_geom_torsion_site_symmetry_1
_geom_torsion_site_symmetry_3
_geom_torsion_site_symmetry_4
C(1) Fe(1) C(5) N(1) 90.61(17) . . .
C(1) Fe(1) C(5) N(1) -90.61(17) . . 3_555
C(1) Fe(1) C(11) C(12) -58.53(9) . . .
C(1) Fe(1) C(11) C(12) 58.53(9) . . 3_555
C(1) Fe(1) C(12) C(11) 169.18(11) . . .
C(1) Fe(1) C(12) C(13) 50.60(13) . . .
C(1) Fe(1) C(12) C(15) -69.50(17) . . .
C(12) Fe(1) C(1) S(1) -50.29(8) . . .
C(12) Fe(1) C(1) C(2) 129.71(8) . . .
C(1) Fe(1) C(12) C(13) -50.60(13) . 3_555 3_555
C(1) Fe(1) C(12) C(15) 69.50(17) . 3_555 3_555
C(1) Fe(1) C(12) C(11) -169.18(11) . 3_555 .
C(12) Fe(1) C(1) S(1) 50.29(8) 3_555 . .
C(12) Fe(1) C(1) C(2) -129.71(8) 3_555 . .
C(1) Fe(1) C(13) C(12) -146.26(7) . . .
C(1) Fe(1) C(13) C(16) -22.75(15) . . .
C(1) Fe(1) C(13) C(13) 96.65(8) . . 3_555
C(13) Fe(1) C(1) S(1) -20.44(4) . . .
C(13) Fe(1) C(1) C(2) 159.56(4) . . .
C(1) Fe(1) C(13) C(12) 146.26(7) . 3_555 3_555
C(1) Fe(1) C(13) C(16) 22.75(15) . 3_555 3_555
C(1) Fe(1) C(13) C(13) -96.65(8) . 3_555 .
C(13) Fe(1) C(1) S(1) 20.44(4) 3_555 . .
C(13) Fe(1) C(1) C(2) -159.56(4) 3_555 . .
C(5) Fe(1) C(11) C(12) 121.47(9) . . .
C(5) Fe(1) C(11) C(12) -121.47(9) . . 3_555
C(11) Fe(1) C(5) N(1) -89.39(17) . . .
C(11) Fe(1) C(5) N(1) 89.39(17) . . 3_555
C(5) Fe(1) C(12) C(11) -68.33(10) . . .
C(5) Fe(1) C(12) C(13) 173.08(8) . . .
C(5) Fe(1) C(12) C(15) 52.99(15) . . .
C(12) Fe(1) C(5) N(1) -54.19(19) . . .
C(12) Fe(1) C(5) N(1) 124.58(16) . . 3_555
C(5) Fe(1) C(12) C(13) -173.08(8) . 3_555 3_555
C(5) Fe(1) C(12) C(15) -52.99(15) . 3_555 3_555
C(5) Fe(1) C(12) C(11) 68.33(10) . 3_555 .
C(12) Fe(1) C(5) N(1) -124.58(16) 3_555 . .
C(12) Fe(1) C(5) N(1) 54.19(19) 3_555 . 3_555
C(5) Fe(1) C(13) C(12) -13.32(16) . . .
C(5) Fe(1) C(13) C(16) 110.19(16) . . .
C(5) Fe(1) C(13) C(13) -130.41(12) . . 3_555
C(13) Fe(1) C(5) N(1) -45.3(2) . . .
C(13) Fe(1) C(5) N(1) 133.47(13) . . 3_555
C(5) Fe(1) C(13) C(12) 13.32(16) . 3_555 3_555
C(5) Fe(1) C(13) C(16) -110.19(16) . 3_555 3_555
C(5) Fe(1) C(13) C(13) 130.41(12) . 3_555 .
C(13) Fe(1) C(5) N(1) -133.47(13) 3_555 . .
C(13) Fe(1) C(5) N(1) 45.3(2) 3_555 . 3_555
C(11) Fe(1) C(12) C(13) -118.59(13) . . .
C(11) Fe(1) C(12) C(15) 121.32(18) . . .
C(12) Fe(1) C(11) C(14) -121.47(9) . . .
C(12) Fe(1) C(11) C(12) 117.06(15) . . 3_555
C(11) Fe(1) C(12) C(13) 118.59(13) . 3_555 3_555
C(11) Fe(1) C(12) C(15) -121.32(18) . 3_555 3_555
C(12) Fe(1) C(11) C(12) -117.06(15) 3_555 . .
C(12) Fe(1) C(11) C(14) 121.47(9) 3_555 . .
C(11) Fe(1) C(13) C(12) 37.10(7) . . .
C(11) Fe(1) C(13) C(16) 160.60(15) . . .
C(11) Fe(1) C(13) C(13) -80.00(8) . . 3_555
C(13) Fe(1) C(11) C(12) -36.82(9) . . .
C(13) Fe(1) C(11) C(14) -158.29(4) . . .
C(13) Fe(1) C(11) C(12) 80.25(10) . . 3_555
C(11) Fe(1) C(13) C(12) -37.10(7) . 3_555 3_555
C(11) Fe(1) C(13) C(16) -160.60(15) . 3_555 3_555
C(11) Fe(1) C(13) C(13) 80.00(8) . 3_555 .
C(13) Fe(1) C(11) C(12) -80.25(10) 3_555 . .
C(13) Fe(1) C(11) C(14) 158.29(4) 3_555 . .
C(13) Fe(1) C(11) C(12) 36.82(9) 3_555 . 3_555
C(12) Fe(1) C(12) C(13) 80.74(9) . 3_555 3_555
C(12) Fe(1) C(12) C(15) -159.16(16) . 3_555 3_555
C(12) Fe(1) C(12) C(11) -37.84(9) . 3_555 .
C(12) Fe(1) C(12) C(11) 37.84(9) 3_555 . .
C(12) Fe(1) C(12) C(13) -80.74(9) 3_555 . .
C(12) Fe(1) C(12) C(15) 159.16(16) 3_555 . .
C(12) Fe(1) C(13) C(16) 123.50(18) . . .
C(12) Fe(1) C(13) C(13) -117.10(12) . . 3_555
C(13) Fe(1) C(12) C(11) 118.59(13) . . .
C(13) Fe(1) C(12) C(15) -120.10(17) . . .
C(12) Fe(1) C(13) C(12) -79.69(9) . 3_555 3_555
C(12) Fe(1) C(13) C(16) 156.80(16) . 3_555 3_555
C(12) Fe(1) C(13) C(13) 37.40(8) . 3_555 .
C(13) Fe(1) C(12) C(11) 80.17(10) 3_555 . .
C(13) Fe(1) C(12) C(13) -38.41(8) 3_555 . .
C(13) Fe(1) C(12) C(15) -158.51(15) 3_555 . .
C(12) Fe(1) C(13) C(12) 79.69(9) 3_555 . .
C(12) Fe(1) C(13) C(16) -156.80(16) 3_555 . .
C(12) Fe(1) C(13) C(13) -37.40(8) 3_555 . 3_555
C(13) Fe(1) C(12) C(13) 38.41(8) . 3_555 3_555
C(13) Fe(1) C(12) C(15) 158.51(15) . 3_555 3_555
C(13) Fe(1) C(12) C(11) -80.17(10) . 3_555 .
C(12) Fe(1) C(13) C(16) -123.50(18) 3_555 3_555 3_555
C(12) Fe(1) C(13) C(13) 117.10(12) 3_555 3_555 .
C(13) Fe(1) C(12) C(15) 120.10(17) 3_555 3_555 3_555
C(13) Fe(1) C(12) C(11) -118.59(13) 3_555 3_555 .
C(13) Fe(1) C(13) C(12) -117.10(12) . 3_555 3_555
C(13) Fe(1) C(13) C(16) 119.40(17) . 3_555 3_555
C(13) Fe(1) C(13) C(12) 117.10(12) 3_555 . .
C(13) Fe(1) C(13) C(16) -119.40(17) 3_555 . .
C(5) N(1) C(6) C(10) -175.32(16) . . .
C(5) N(1) C(6) C(6) 0.08(18) . . 3_555
C(6) N(1) C(5) Fe(1) 178.88(13) . . .
C(6) N(1) C(5) N(1) -0.13(19) . . 3_555
C(5) N(1) C(7) C(8) 120.60(16) . . .
C(5) N(1) C(7) C(9) -111.93(17) . . .
C(7) N(1) C(5) Fe(1) -4.6(2) . . .
C(7) N(1) C(5) N(1) 176.43(13) . . 3_555
C(6) N(1) C(7) C(8) -63.40(19) . . .
C(6) N(1) C(7) C(9) 64.08(19) . . .
C(7) N(1) C(6) C(10) 8.3(2) . . .
C(7) N(1) C(6) C(6) -176.27(14) . . 3_555
N(1) C(6) C(6) C(10) -175.28(15) . 3_555 3_555
C(10) C(6) C(6) N(1) 175.28(15) . 3_555 3_555
Fe(1) C(11) C(12) C(13) 59.92(11) . . .
Fe(1) C(11) C(12) C(15) -123.23(16) . . .
Fe(1) C(11) C(12) C(13) -59.92(11) . 3_555 3_555
Fe(1) C(11) C(12) C(15) 123.23(16) . 3_555 3_555
C(12) C(11) C(12) Fe(1) 63.33(13) . 3_555 .
C(12) C(11) C(12) C(13) 3.4(2) . 3_555 3_555
C(12) C(11) C(12) C(15) -173.43(15) . 3_555 3_555
C(12) C(11) C(12) Fe(1) -63.33(13) 3_555 . .
C(12) C(11) C(12) C(13) -3.4(2) 3_555 . .
C(12) C(11) C(12) C(15) 173.43(15) 3_555 . .
C(14) C(11) C(12) Fe(1) 119.7(2) . . .
C(14) C(11) C(12) C(13) 179.62(19) . . .
C(14) C(11) C(12) C(15) -3.5(3) . . .
C(14) C(11) C(12) Fe(1) -119.7(2) . 3_555 .
C(14) C(11) C(12) C(13) -179.62(19) . 3_555 3_555
C(14) C(11) C(12) C(15) 3.5(3) . 3_555 3_555
Fe(1) C(12) C(13) C(16) -128.16(15) . . .
Fe(1) C(12) C(13) C(13) 62.02(9) . . 3_555
C(11) C(12) C(13) Fe(1) -59.93(12) . . .
C(11) C(12) C(13) C(16) 171.91(15) . . .
C(11) C(12) C(13) C(13) 2.10(18) . . 3_555
C(15) C(12) C(13) Fe(1) 123.19(15) . . .
C(15) C(12) C(13) C(16) -5.0(2) . . .
C(15) C(12) C(13) C(13) -174.79(14) . . 3_555
Fe(1) C(13) C(13) C(12) 63.16(10) . 3_555 3_555
Fe(1) C(13) C(13) C(16) -126.76(14) . 3_555 3_555
C(12) C(13) C(13) Fe(1) -63.16(10) . 3_555 .
C(12) C(13) C(13) C(16) 170.07(13) . 3_555 3_555
C(16) C(13) C(13) Fe(1) 126.76(14) . 3_555 .
C(16) C(13) C(13) C(12) -170.07(13) . 3_555 3_555
